data_4002933
loop_
_publ_author_name
'Pang, Jiandong'
'Wu, Mingyan'
'Qin, Jun-Sheng'
'Liu, Caiping'
'Lollar, Christina T.'
'Yuan, Daqiang'
'Hong, Maochun'
'Zhou, Hong-Cai'

_publ_section_title
;
 Solvent-Assisted, Thermally Triggered Structural Transformation in
 Flexible Mesoporous Metal--Organic Frameworks
;
_journal_name_full 'Chemistry of Materials'
_journal_paper_doi 10.1021/acs.chemmater.9b02582
_journal_year 2019
_chemical_formula_sum 'C53 H32.67 In2 O10.67'
_chemical_formula_weight 1069.76
_space_group_crystal_system hexagonal
_space_group_IT_number 192
_space_group_name_Hall '-P 6 2c'
_space_group_name_H-M_alt 'P 6/m c c'
_symmetry_space_group_name_Hall '-P 6 2c'
_symmetry_space_group_name_H-M 'P 6/m c c'
_atom_sites_solution_hydrogens geom
_audit_creation_method SHELXL-2014/7
_cell_angle_alpha 90
_cell_angle_beta 90
_cell_angle_gamma 120
_cell_formula_units_Z 6
_cell_length_a 32.2456(13)
_cell_length_b 32.246
_cell_length_c 33.3066(13)
_cell_measurement_reflns_used 9947
_cell_measurement_temperature 200(2)
_cell_measurement_theta_max 38.9773
_cell_measurement_theta_min 2.6533
_cell_volume 29992.1(17)
_computing_cell_refinement 'SAINT+ ver. (Bruker, 2001)'
_computing_data_collection 'APEX2  (Bruker, 2008)'
_computing_data_reduction 'SAINT+ ver. (Bruker, 2001)'
_computing_molecular_graphics 'SHELXTL (Sheldrick, 2014)'
_computing_publication_material 'SHELXTL (Sheldrick, 2014)'
_computing_structure_refinement 'SHELXL-2014/7 (Sheldrick, 2014)'
_computing_structure_solution 'SHELXL-2014/7 (Sheldrick, 2014)'
_diffrn_ambient_temperature 200(2)
_diffrn_measured_fraction_theta_full 0.999
_diffrn_measured_fraction_theta_max 0.999
_diffrn_measurement_device_type 'Bruker SMART APEX II CCD area detector'
_diffrn_measurement_method 'phi and omega scans'
_diffrn_radiation_type CuK\a
_diffrn_radiation_wavelength 1.54184
_diffrn_reflns_av_R_equivalents 0.0000
_diffrn_reflns_av_unetI/netI 0.0551
_diffrn_reflns_Laue_measured_fraction_full 0.999
_diffrn_reflns_Laue_measured_fraction_max 0.999
_diffrn_reflns_limit_h_max 23
_diffrn_reflns_limit_h_min -26
_diffrn_reflns_limit_k_max 26
_diffrn_reflns_limit_k_min -26
_diffrn_reflns_limit_l_max 27
_diffrn_reflns_limit_l_min -27
_diffrn_reflns_number 3097
_diffrn_reflns_point_group_measured_fraction_full 0.999
_diffrn_reflns_point_group_measured_fraction_max 0.999
_diffrn_reflns_theta_full 39.817
_diffrn_reflns_theta_max 39.817
_diffrn_reflns_theta_min 2.653
_diffrn_source 'fine-focus sealed tube'
_exptl_absorpt_coefficient_mu 1.961
_exptl_absorpt_correction_T_max 0.7478
_exptl_absorpt_correction_T_min 0.2788
_exptl_absorpt_correction_type multi-scan
_exptl_crystal_colour colorless
_exptl_crystal_density_diffrn 0.355
_exptl_crystal_density_method 'not measured'
_exptl_crystal_description Rod-like
_exptl_crystal_F_000 3204
_exptl_crystal_size_max 0.2
_exptl_crystal_size_mid 0.05
_exptl_crystal_size_min 0.05
_platon_squeeze_details
;
;
_refine_diff_density_max 0.259
_refine_diff_density_min -0.240
_refine_diff_density_rms 0.026
_refine_ls_extinction_method none
_refine_ls_goodness_of_fit_ref 0.987
_refine_ls_hydrogen_treatment constr
_refine_ls_matrix_type full
_refine_ls_number_parameters 153
_refine_ls_number_reflns 3097
_refine_ls_number_restraints 48
_refine_ls_restrained_S_all 0.997
_refine_ls_R_factor_all 0.0352
_refine_ls_R_factor_gt 0.0276
_refine_ls_shift/su_max 0.002
_refine_ls_shift/su_mean 0.000
_refine_ls_structure_factor_coef Fsqd
_refine_ls_weighting_details 'w=1/[\s^2^(Fo^2^)+(0.0280P)^2^] where P=(Fo^2^+2Fc^2^)/3'
_refine_ls_weighting_scheme calc
_refine_ls_wR_factor_gt 0.0597
_refine_ls_wR_factor_ref 0.0602
_reflns_Friedel_coverage 0.000
_reflns_number_gt 2349
_reflns_number_total 3097
_reflns_threshold_expression 'I > 2\s(I)'
_cod_data_source_file cm9b02582_si_002.cif
_cod_data_source_block PCN-167-200K
_cod_original_cell_volume 29992(3)
_cod_database_code 4002933
_shelx_shelxl_version_number 2014/7
_shelx_space_group_comment
;
The symmetry employed for this shelxl refinement is uniquely defined
by the following loop, which should always be used as a source of
symmetry information in preference to the above space-group names.
They are only intended as comments.
;

loop_
_space_group_symop_operation_xyz
'x, y, z'
'x-y, x, z'
'-y, x-y, z'
'-x, -y, z'
'-x+y, -x, z'
'y, -x+y, z'
'x-y, -y, -z+1/2'
'-x, -x+y, -z+1/2'
'y, x, -z+1/2'
'-y, -x, -z+1/2'
'-x+y, y, -z+1/2'
'x, x-y, -z+1/2'
'-x, -y, -z'
'-x+y, -x, -z'
'y, -x+y, -z'
'x, y, -z'
'x-y, x, -z'
'-y, x-y, -z'
'-x+y, y, z-1/2'
'x, x-y, z-1/2'
'-y, -x, z-1/2'
'y, x, z-1/2'
'x-y, -y, z-1/2'
'-x, -x+y, z-1/2'

loop_
_atom_site_label
_atom_site_type_symbol
_atom_site_fract_x
_atom_site_fract_y
_atom_site_fract_z
_atom_site_U_iso_or_equiv
_atom_site_adp_type
_atom_site_occupancy
_atom_site_site_symmetry_order
_atom_site_calc_flag
_atom_site_refinement_flags_posn
_atom_site_refinement_flags_adp
_atom_site_refinement_flags_occupancy
In1 In 0.31316(2) 0.71717(2) 0.0000 0.01660(19) Uani 1 2 d S T P
O1 O 0.36383(9) 0.76047(8) 0.04554(7) 0.0343(8) Uani 1 1 d . . .
O2 O 0.42298(9) 0.74034(9) 0.04595(7) 0.0382(9) Uani 1 1 d . . .
O3 O 0.3333 0.6667 0.0000 0.0166(17) Uani 1 6 d S T P
O4 O 0.29153(11) 0.77041(11) 0.0000 0.0364(11) Uani 1 2 d S T P
C1 C 0.40336(17) 0.76214(17) 0.05656(14) 0.0189(14) Uani 1 1 d . U .
C2 C 0.4303(2) 0.80129(18) 0.08993(14) 0.0350(15) Uani 1 1 d . . .
C3 C 0.41426(18) 0.8310(2) 0.10279(16) 0.0556(18) Uani 1 1 d . . .
H3 H 0.3851 0.8272 0.0924 0.067 Uiso 1 1 calc R U .
C4 C 0.4388(2) 0.8651(2) 0.12973(18) 0.0664(17) Uani 1 1 d . . .
H4 H 0.4269 0.8857 0.1373 0.080 Uiso 1 1 calc R U .
C5 C 0.4803(2) 0.87204(17) 0.14709(13) 0.0260(14) Uani 1 1 d . U .
C6 C 0.49382(17) 0.8400(2) 0.13504(16) 0.0680(18) Uani 1 1 d . . .
H6 H 0.5212 0.8416 0.1472 0.082 Uiso 1 1 calc R U .
C7 C 0.4695(2) 0.8051(2) 0.10581(18) 0.0699(19) Uani 1 1 d . . .
H7 H 0.4809 0.7844 0.0975 0.084 Uiso 1 1 calc R U .
C8 C 0.50701(17) 0.91059(15) 0.17848(12) 0.0262(13) Uani 1 1 d . U .
C9 C 0.48995(13) 0.93588(13) 0.19726(11) 0.0181(12) Uani 1 1 d . U .
H9 H 0.4586 0.9294 0.1906 0.022 Uiso 1 1 calc R U .
C10 C 0.51489(14) 0.97011(13) 0.22518(10) 0.0157(12) Uani 1 1 d . U .
C11 C 0.56114(15) 0.98210(13) 0.23456(11) 0.0368(14) Uani 1 1 d . U .
C12 C 0.58273(16) 0.95994(16) 0.21545(14) 0.0667(17) Uani 1 1 d . U .
H12 H 0.6151 0.9688 0.2208 0.080 Uiso 1 1 calc R U .
C13 C 0.55394(18) 0.92248(15) 0.18681(12) 0.0585(16) Uani 1 1 d . . .
H13 H 0.5674 0.9058 0.1736 0.070 Uiso 1 1 calc R U .
C14 C 0.5000 1.0000 0.2500 0.016(2) Uani 1 4 d S TU P

loop_
_atom_site_aniso_label
_atom_site_aniso_U_11
_atom_site_aniso_U_22
_atom_site_aniso_U_33
_atom_site_aniso_U_23
_atom_site_aniso_U_13
_atom_site_aniso_U_12
In1 0.0205(3) 0.0218(3) 0.0074(3) 0.000 0.000 0.0105(3)
O1 0.032(2) 0.042(2) 0.037(2) -0.0129(15) -0.0133(17) 0.0242(18)
O2 0.041(2) 0.045(2) 0.045(2) -0.0176(16) -0.0101(16) 0.0335(19)
O3 0.006(3) 0.006(3) 0.037(4) 0.000 0.000 0.0031(13)
O4 0.042(3) 0.029(3) 0.044(3) 0.000 0.000 0.022(2)
C1 0.020(2) 0.017(2) 0.013(2) 0.0028(17) -0.0007(17) 0.0042(17)
C2 0.039(5) 0.045(5) 0.044(4) 0.001(4) 0.005(4) 0.038(4)
C3 0.052(5) 0.068(5) 0.044(4) -0.033(4) -0.032(4) 0.028(5)
C4 0.074(6) 0.075(5) 0.070(5) -0.028(4) -0.008(4) 0.052(4)
C5 0.026(2) 0.027(2) 0.024(2) -0.0038(17) -0.0022(17) 0.0126(17)
C6 0.071(5) 0.092(5) 0.066(5) -0.036(4) -0.040(4) 0.060(5)
C7 0.084(6) 0.076(5) 0.074(5) -0.047(4) -0.022(4) 0.058(5)
C8 0.024(2) 0.028(2) 0.026(2) -0.0045(16) -0.0016(17) 0.0125(17)
C9 0.0153(19) 0.0237(19) 0.0195(19) -0.0014(16) -0.0022(16) 0.0130(16)
C10 0.0155(19) 0.0149(19) 0.0154(18) -0.0041(15) -0.0012(15) 0.0065(15)
C11 0.037(2) 0.038(2) 0.039(2) -0.0102(16) 0.0023(16) 0.0219(16)
C12 0.063(2) 0.070(2) 0.066(2) -0.0055(17) -0.0076(17) 0.0331(18)
C13 0.067(5) 0.063(4) 0.053(4) -0.034(3) 0.004(3) 0.038(4)
C14 0.017(3) 0.016(2) 0.015(3) 0.000 0.000 0.0080(12)

loop_
_atom_type_symbol
_atom_type_description
_atom_type_scat_dispersion_real
_atom_type_scat_dispersion_imag
_atom_type_scat_source
C C 0.0181 0.0091 'International Tables Vol C Tables 4.2.6.8 and 6.1.1.4'
H H 0.0000 0.0000 'International Tables Vol C Tables 4.2.6.8 and 6.1.1.4'
O O 0.0492 0.0322 'International Tables Vol C Tables 4.2.6.8 and 6.1.1.4'
In In 0.0822 5.0449 'International Tables Vol C Tables 4.2.6.8 and 6.1.1.4'

loop_
_geom_angle_atom_site_label_1
_geom_angle_atom_site_label_2
_geom_angle_atom_site_label_3
_geom_angle
_geom_angle_site_symmetry_1
_geom_angle_site_symmetry_3
O3 In1 O4 179.78(9) . .
O3 In1 O1 94.39(6) . 16
O4 In1 O1 85.76(9) . 16
O3 In1 O1 94.39(6) . .
O4 In1 O1 85.77(9) . .
O1 In1 O1 89.54(13) 16 .
O3 In1 O2 94.61(7) . 18_665
O4 In1 O2 85.23(9) . 18_665
O1 In1 O2 89.24(9) 16 18_665
O1 In1 O2 170.98(9) . 18_665
O3 In1 O2 94.61(7) . 3_665
O4 In1 O2 85.23(9) . 3_665
O1 In1 O2 170.98(9) 16 3_665
O1 In1 O2 89.24(9) . 3_665
O2 In1 O2 90.57(14) 18_665 3_665
C1 O1 In1 129.4(3) . .
C1 O2 In1 130.6(3) . 14_565
In1 O3 In1 119.999(2) . 3_665
In1 O3 In1 120.001(1) . 14_565
In1 O3 In1 120.000(1) 3_665 14_565
O2 C1 O1 132.8(5) . .
O2 C1 C2 115.6(5) . .
O1 C1 C2 111.6(5) . .
C7 C2 C3 119.4(6) . .
C7 C2 C1 118.5(6) . .
C3 C2 C1 122.1(6) . .
C4 C3 C2 121.0(5) . .
C3 C4 C5 123.1(5) . .
C6 C5 C4 114.1(5) . .
C6 C5 C8 123.8(6) . .
C4 C5 C8 122.1(6) . .
C5 C6 C7 123.5(5) . .
C2 C7 C6 118.8(5) . .
C9 C8 C13 117.3(4) . .
C9 C8 C5 125.4(5) . .
C13 C8 C5 117.1(5) . .
C8 C9 C10 123.8(4) . .
C9 C10 C11 120.1(3) . .
C9 C10 C14 130.0(3) . .
C11 C10 C14 109.9(3) . .
C10 C11 C12 120.5(4) . .
C10 C11 C11 109.4(2) . 7_675
C12 C11 C11 130.1(3) . 7_675
C11 C12 C13 117.2(4) . .
C8 C13 C12 121.0(4) . .
C10 C14 C10 101.4(3) . 7_675
C10 C14 C10 113.3(3) . 11
C10 C14 C10 114.0(3) 7_675 11
C10 C14 C10 114.0(3) . 4_675
C10 C14 C10 113.3(3) 7_675 4_675
C10 C14 C10 101.4(3) 11 4_675

loop_
_geom_bond_atom_site_label_1
_geom_bond_atom_site_label_2
_geom_bond_distance
_geom_bond_site_symmetry_2
In1 O3 2.0332(4) .
In1 O4 2.152(3) .
In1 O1 2.154(2) 16
In1 O1 2.154(2) .
In1 O2 2.153(3) 18_665
In1 O2 2.153(3) 3_665
O1 C1 1.302(4) .
O2 C1 1.210(4) .
O2 In1 2.153(3) 14_565
O3 In1 2.0332(4) 3_665
O3 In1 2.0332(4) 14_565
C1 C2 1.577(6) .
C2 C7 1.316(5) .
C2 C3 1.365(5) .
C3 C4 1.332(5) .
C4 C5 1.371(5) .
C5 C6 1.367(5) .
C5 C8 1.520(5) .
C6 C7 1.396(5) .
C8 C9 1.345(4) .
C8 C13 1.391(5) .
C9 C10 1.357(4) .
C10 C11 1.377(4) .
C10 C14 1.518(3) .
C11 C12 1.378(5) .
C11 C11 1.434(7) 7_675
C12 C13 1.452(5) .
C14 C10 1.518(3) 7_675
C14 C10 1.518(3) 11
C14 C10 1.518(3) 4_675

loop_
_platon_squeeze_void_nr
_platon_squeeze_void_average_x
_platon_squeeze_void_average_y
_platon_squeeze_void_average_z
_platon_squeeze_void_volume
_platon_squeeze_void_count_electrons
_platon_squeeze_void_content
1 -0.003 -0.006 -0.004 25385 7119 ' '
